data_4344936
loop_
_publ_author_name
'Tsai, Kelvin Yun-Da'
'Chang, I-Jy'

_publ_section_title
;
 Photocatalytic Oxidation of Bromide to Bromine.
;
_journal_issue 2
_journal_name_full 'Inorganic chemistry'
_journal_page_first 693
_journal_page_last 696
_journal_paper_doi 10.1021/acs.inorgchem.6b01652
_journal_volume 56
_journal_year 2017
_chemical_formula_moiety 'C46 H47 F12 N7 O8 P2 Ru'
_chemical_formula_sum 'C46 H47 F12 N7 O8 P2 Ru'
_chemical_formula_weight 1216.92
_chemical_name_systematic
;
 ?
;
_space_group_IT_number 2
_symmetry_cell_setting triclinic
_symmetry_space_group_name_Hall '-P 1'
_symmetry_space_group_name_H-M 'P -1'
_atom_sites_solution_hydrogens geom
_atom_sites_solution_primary direct
_atom_sites_solution_secondary difmap
_audit_creation_method SHELXL-97
_cell_angle_alpha 113.835(2)
_cell_angle_beta 94.299(2)
_cell_angle_gamma 103.183(2)
_cell_formula_units_Z 2
_cell_length_a 12.4257(3)
_cell_length_b 15.0548(6)
_cell_length_c 15.5285(6)
_cell_measurement_reflns_used 6939
_cell_measurement_temperature 200(2)
_cell_measurement_theta_max 24.88
_cell_measurement_theta_min 2.45
_cell_volume 2541.13(16)
_computing_molecular_graphics 'Ortep-3 for Windows (Farrugia, 1997)'
_computing_publication_material 'WinGX publication routines (Farrugia, 1999)'
_computing_structure_refinement 'SHELXL-97 (Sheldrick, 1997)'
_computing_structure_solution 'SHELXS-86 (Sheldrick, 1986)'
_diffrn_ambient_temperature 200(2)
_diffrn_measured_fraction_theta_full 0.990
_diffrn_measured_fraction_theta_max 0.990
_diffrn_measurement_device_type 'Bruker APEX2'
_diffrn_radiation_monochromator graphite
_diffrn_radiation_source 'fine-focus sealed tube'
_diffrn_radiation_type MoK\a
_diffrn_radiation_wavelength 0.71073
_diffrn_reflns_av_R_equivalents 0.0499
_diffrn_reflns_av_unetI/netI 0.0666
_diffrn_reflns_limit_h_max 13
_diffrn_reflns_limit_h_min -14
_diffrn_reflns_limit_k_max 17
_diffrn_reflns_limit_k_min -17
_diffrn_reflns_limit_l_max 17
_diffrn_reflns_limit_l_min -18
_diffrn_reflns_number 21275
_diffrn_reflns_theta_full 25.02
_diffrn_reflns_theta_max 25.02
_diffrn_reflns_theta_min 1.71
_exptl_absorpt_coefficient_mu 0.475
_exptl_absorpt_correction_T_max 0.9585
_exptl_absorpt_correction_T_min 0.7292
_exptl_absorpt_correction_type multi-scan
_exptl_absorpt_process_details 'SADABS, 2003'
_exptl_crystal_colour red
_exptl_crystal_density_diffrn 1.590
_exptl_crystal_density_method 'not measured'
_exptl_crystal_description prism
_exptl_crystal_F_000 1236
_exptl_crystal_size_max 0.71
_exptl_crystal_size_mid 0.34
_exptl_crystal_size_min 0.09
_refine_diff_density_max 1.055
_refine_diff_density_min -1.046
_refine_diff_density_rms 0.105
_refine_ls_extinction_method none
_refine_ls_goodness_of_fit_ref 1.030
_refine_ls_hydrogen_treatment constr
_refine_ls_matrix_type full
_refine_ls_number_parameters 666
_refine_ls_number_reflns 8885
_refine_ls_number_restraints 0
_refine_ls_restrained_S_all 1.030
_refine_ls_R_factor_all 0.0870
_refine_ls_R_factor_gt 0.0679
_refine_ls_shift/su_max 0.018
_refine_ls_shift/su_mean 0.001
_refine_ls_structure_factor_coef Fsqd
_refine_ls_weighting_details 'calc w=1/[\s^2^(Fo^2^)+(0.0952P)^2^+7.0893P] where P=(Fo^2^+2Fc^2^)/3'
_refine_ls_weighting_scheme calc
_refine_ls_wR_factor_gt 0.1713
_refine_ls_wR_factor_ref 0.1864
_reflns_number_gt 7108
_reflns_number_total 8885
_reflns_threshold_expression >2sigma(I)
_cod_data_source_file ic6b01652_si_002.cif
_cod_data_source_block a15892
_cod_depositor_comments 'Adding full bibliography for 4344936.cif.'
_cod_original_cell_volume 2541.13(15)
_cod_database_code 4344936

loop_
_symmetry_equiv_pos_as_xyz
'x, y, z'
'-x, -y, -z'

loop_
_atom_site_label
_atom_site_type_symbol
_atom_site_fract_x
_atom_site_fract_y
_atom_site_fract_z
_atom_site_U_iso_or_equiv
_atom_site_adp_type
_atom_site_occupancy
_atom_site_symmetry_multiplicity
_atom_site_calc_flag
_atom_site_refinement_flags
_atom_site_disorder_assembly
_atom_site_disorder_group
C1 C 0.5796(5) 1.0201(4) 0.7006(4) 0.0380(12) Uani 1 1 d . . .
H1 H 0.5495 1.0039 0.7486 0.046 Uiso 1 1 calc R . .
C2 C 0.5351(5) 1.0800(5) 0.6701(4) 0.0448(14) Uani 1 1 d . . .
H2 H 0.4747 1.1035 0.6961 0.054 Uiso 1 1 calc R . .
C3 C 0.5785(5) 1.1063(4) 0.6009(4) 0.0422(13) Uani 1 1 d . . .
C4 C 0.5379(6) 1.1775(5) 0.5698(5) 0.0607(18) Uani 1 1 d . . .
H4A H 0.4794 1.1993 0.6051 0.091 Uiso 1 1 calc R . .
H4B H 0.5069 1.1428 0.5009 0.091 Uiso 1 1 calc R . .
H4C H 0.6011 1.2367 0.5832 0.091 Uiso 1 1 calc R . .
C5 C 0.6617(5) 1.0644(4) 0.5614(4) 0.0392(13) Uani 1 1 d . . .
H5 H 0.6918 1.0788 0.5125 0.047 Uiso 1 1 calc R . .
C6 C 0.7011(4) 1.0021(4) 0.5927(4) 0.0337(11) Uani 1 1 d . . .
C7 C 0.7846(4) 0.9505(4) 0.5509(4) 0.0329(11) Uani 1 1 d . . .
C8 C 0.8191(5) 0.9454(4) 0.4674(4) 0.0409(13) Uani 1 1 d . . .
H8 H 0.7912 0.9798 0.4353 0.049 Uiso 1 1 calc R . .
C9 C 0.8935(5) 0.8913(5) 0.4293(4) 0.0454(14) Uani 1 1 d . . .
C10 C 0.9260(6) 0.8805(6) 0.3349(5) 0.0644(19) Uani 1 1 d . . .
H10A H 0.9799 0.8404 0.3203 0.097 Uiso 1 1 calc R . .
H10B H 0.9605 0.9477 0.3388 0.097 Uiso 1 1 calc R . .
H10C H 0.8587 0.8462 0.2843 0.097 Uiso 1 1 calc R . .
C11 C 0.9354(5) 0.8468(4) 0.4818(4) 0.0468(14) Uani 1 1 d . . .
H11 H 0.9893 0.8111 0.4598 0.056 Uiso 1 1 calc R . .
C12 C 0.8996(5) 0.8537(4) 0.5655(4) 0.0392(13) Uani 1 1 d . . .
H12 H 0.9297 0.8229 0.6004 0.047 Uiso 1 1 calc R . .
C13 C 0.8860(5) 1.1288(4) 0.8241(4) 0.0449(14) Uani 1 1 d . . .
H13 H 0.8249 1.1423 0.7957 0.054 Uiso 1 1 calc R . .
C14 C 0.9758(6) 1.2082(5) 0.8822(4) 0.0559(17) Uani 1 1 d . A .
H14 H 0.9764 1.2753 0.8937 0.067 Uiso 1 1 calc R . .
C15 C 1.0654(6) 1.1912(5) 0.9239(5) 0.063(2) Uani 1 1 d . . .
C16 C 1.1557(11) 1.2906(11) 0.9825(8) 0.057(3) Uiso 0.65 1 d P A 1
C17 C 1.3478 1.3484 1.0573 0.071(3) Uiso 0.65 1 d P A 1
H17A H 1.4160 1.3251 1.0457 0.085 Uiso 0.65 1 calc PR A 1
H17B H 1.3532 1.4034 1.0370 0.085 Uiso 0.65 1 calc PR A 1
C18 C 1.3473(13) 1.3887(12) 1.1578(11) 0.098(4) Uiso 0.65 1 d P A 1
H18A H 1.4159 1.4445 1.1924 0.146 Uiso 0.65 1 calc PR A 1
H18B H 1.3443 1.3355 1.1793 0.146 Uiso 0.65 1 calc PR A 1
H18C H 1.2813 1.4139 1.1705 0.146 Uiso 0.65 1 calc PR A 1
C19 C 1.0598(5) 1.0932(6) 0.9057(4) 0.0563(17) Uani 1 1 d . A .
H19 H 1.1207 1.0792 0.9336 0.068 Uiso 1 1 calc R . .
C20 C 0.9664(5) 1.0140(4) 0.8472(4) 0.0391(13) Uani 1 1 d . . .
C21 C 0.9526(4) 0.9072(4) 0.8249(3) 0.0377(13) Uani 1 1 d . A .
C22 C 1.0287(5) 0.8726(5) 0.8622(4) 0.0427(14) Uani 1 1 d . . .
H22 H 1.0950 0.9192 0.9062 0.051 Uiso 1 1 calc R A .
C23 C 1.0088(5) 0.7706(5) 0.8357(4) 0.0476(15) Uani 1 1 d . A .
C24 C 1.0946(6) 0.7355(6) 0.8771(5) 0.0586(18) Uani 1 1 d . . .
C25 C 1.1396(9) 0.5881(9) 0.8733(10) 0.133(5) Uani 1 1 d . . .
H25A H 1.1837 0.5581 0.8243 0.160 Uiso 1 1 calc R A .
H25B H 1.1932 0.6411 0.9313 0.160 Uiso 1 1 calc R . .
C26 C 1.0811(9) 0.5162(9) 0.8949(10) 0.119(4) Uani 1 1 d . A .
H26A H 1.1325 0.4844 0.9148 0.179 Uiso 1 1 calc R . .
H26B H 1.0255 0.4649 0.8385 0.179 Uiso 1 1 calc R . .
H26C H 1.0424 0.5465 0.9473 0.179 Uiso 1 1 calc R . .
C27 C 0.9117(5) 0.7053(5) 0.7725(4) 0.0448(14) Uani 1 1 d . . .
H27 H 0.8969 0.6344 0.7525 0.054 Uiso 1 1 calc R A .
C28 C 0.8360(5) 0.7426(4) 0.7380(4) 0.0379(12) Uani 1 1 d . A .
H28 H 0.7684 0.6969 0.6953 0.046 Uiso 1 1 calc R . .
C29 C 0.6878(5) 0.9701(4) 0.9142(4) 0.0354(12) Uani 1 1 d . A .
H29 H 0.7472 1.0305 0.9329 0.042 Uiso 1 1 calc R . .
C30 C 0.6333(5) 0.9557(4) 0.9820(4) 0.0417(13) Uani 1 1 d . . .
H30 H 0.6544 1.0052 1.0469 0.050 Uiso 1 1 calc R . .
C31 C 0.5465(5) 0.8680(5) 0.9556(4) 0.0443(14) Uani 1 1 d . . .
C32 C 0.4915(6) 0.8490(6) 1.0321(5) 0.0638(19) Uani 1 1 d . . .
C33 C 0.3860(9) 0.7264(7) 1.0766(6) 0.108(3) Uani 1 1 d . . .
H33A H 0.4303 0.7733 1.1414 0.130 Uiso 1 1 calc R . .
H33B H 0.3082 0.7324 1.0747 0.130 Uiso 1 1 calc R . .
C34 C 0.3850(15) 0.6278(16) 1.0569(13) 0.205(9) Uani 1 1 d . . .
H34A H 0.3521 0.6095 1.1050 0.307 Uiso 1 1 calc R . .
H34B H 0.4622 0.6224 1.0588 0.307 Uiso 1 1 calc R . .
H34C H 0.3399 0.5817 0.9931 0.307 Uiso 1 1 calc R . .
C35 C 0.5147(5) 0.7991(5) 0.8605(4) 0.0439(14) Uani 1 1 d . . .
H35 H 0.4537 0.7397 0.8408 0.053 Uiso 1 1 calc R . .
C36 C 0.5732(4) 0.8177(4) 0.7940(4) 0.0345(12) Uani 1 1 d . A .
C37 C 0.5468(4) 0.7493(4) 0.6903(3) 0.0307(11) Uani 1 1 d . A .
C38 C 0.4523(5) 0.6673(4) 0.6474(4) 0.0371(12) Uani 1 1 d . . .
H38 H 0.4014 0.6506 0.6848 0.045 Uiso 1 1 calc R . .
C39 C 0.4326(4) 0.6096(4) 0.5494(4) 0.0333(11) Uani 1 1 d . . .
C40 C 0.3278(5) 0.5237(4) 0.4985(4) 0.0436(14) Uani 1 1 d . . .
C41 C 0.1548(8) 0.4343(7) 0.5151(6) 0.108(3) Uani 1 1 d . . .
H41A H 0.1187 0.4420 0.4605 0.130 Uiso 1 1 calc R . .
H41B H 0.1647 0.3655 0.4909 0.130 Uiso 1 1 calc R . .
C42 C 0.0853(8) 0.4476(9) 0.5860(9) 0.120(4) Uani 1 1 d . . .
H42A H 0.0121 0.3965 0.5580 0.181 Uiso 1 1 calc R . .
H42B H 0.0746 0.5154 0.6088 0.181 Uiso 1 1 calc R . .
H42C H 0.1216 0.4401 0.6400 0.181 Uiso 1 1 calc R . .
C43 C 0.5100(5) 0.6347(4) 0.4978(4) 0.0348(12) Uani 1 1 d . . .
H43 H 0.4992 0.5953 0.4305 0.042 Uiso 1 1 calc R . .
C44 C 0.6025(4) 0.7168(4) 0.5441(3) 0.0315(11) Uani 1 1 d . A .
H44 H 0.6555 0.7330 0.5079 0.038 Uiso 1 1 calc R . .
C45 C 0.8150(11) 0.3346(8) 0.7233(9) 0.126(5) Uani 1 1 d . . .
C46 C 0.8059(13) 0.3921(11) 0.6688(11) 0.171(7) Uani 1 1 d . . .
H46A H 0.7526 0.3487 0.6084 0.256 Uiso 1 1 calc R . .
H46B H 0.8798 0.4164 0.6553 0.256 Uiso 1 1 calc R . .
H46C H 0.7790 0.4500 0.7060 0.256 Uiso 1 1 calc R . .
F1 F 0.1966(13) 0.8706(15) 0.5937(14) 0.107(5) Uiso 0.437(19) 1 d P B 3
F1' F 0.1697(7) 0.8174(8) 0.5448(8) 0.075(3) Uiso 0.563(19) 1 d P B 4
F2 F 0.1881(10) 0.9083(6) 0.7198(9) 0.240(6) Uani 1 1 d . B 3
F3 F 0.2331(10) 0.7547(12) 0.7145(9) 0.083(5) Uiso 0.437(19) 1 d P B 3
F3' F 0.2522(11) 0.8184(14) 0.7444(10) 0.124(5) Uiso 0.563(19) 1 d P B 4
F4 F 0.2306(7) 0.7149(6) 0.5739(5) 0.150(3) Uani 1 1 d . B .
F5 F 0.3368(6) 0.8640(8) 0.6548(7) 0.199(4) Uani 1 1 d . B .
F6 F 0.0849(4) 0.7601(5) 0.6380(4) 0.1091(19) Uani 1 1 d . B .
F7 F 0.6572(11) 0.7353(11) 0.2702(12) 0.127(5) Uiso 0.556(18) 1 d P C 5
F8 F 0.7035(9) 0.6589(10) 0.3570(8) 0.105(5) Uiso 0.556(18) 1 d P C 5
F7' F 0.6518(14) 0.7054(14) 0.2043(16) 0.133(7) Uiso 0.444(18) 1 d P C 6
F8' F 0.6816(11) 0.7150(11) 0.3493(9) 0.097(5) Uiso 0.444(18) 1 d P C 6
F9 F 0.6436(8) 0.5227(7) 0.2533(8) 0.199(4) Uani 1 1 d . C .
F10 F 0.5936(8) 0.5602(7) 0.1428(4) 0.181(4) Uani 1 1 d . C .
F11 F 0.7692(6) 0.6319(6) 0.2328(6) 0.152(3) Uani 1 1 d . C .
F12 F 0.5257(5) 0.6133(6) 0.2703(6) 0.163(3) Uani 1 1 d . C .
N1 N 0.6637(4) 0.9831(3) 0.6658(3) 0.0316(9) Uani 1 1 d . . .
N2 N 0.8233(3) 0.9028(3) 0.5990(3) 0.0305(9) Uani 1 1 d . . .
N3 N 0.8799(4) 1.0323(3) 0.8052(3) 0.0337(10) Uani 1 1 d . A .
N4 N 0.8551(4) 0.8417(3) 0.7633(3) 0.0323(10) Uani 1 1 d . . .
N5 N 0.6611(4) 0.9020(3) 0.8208(3) 0.0308(9) Uani 1 1 d . . .
N6 N 0.6211(3) 0.7756(3) 0.6394(3) 0.0269(9) Uani 1 1 d . . .
N7 N 0.8136(10) 0.2923(9) 0.7683(9) 0.141(4) Uiso 1 1 d . . .
O1 O 1.1490(7) 1.3729(5) 1.0131(6) 0.071(2) Uani 0.65 1 d P A 1
O2 O 1.2476(7) 1.2630(6) 0.9966(5) 0.0618(19) Uiso 0.65 1 d P A 1
O3 O 1.1734(5) 0.7908(5) 0.9386(4) 0.0779(16) Uani 1 1 d . A .
O4 O 1.0671(5) 0.6349(5) 0.8368(5) 0.0912(19) Uani 1 1 d . A .
O5 O 0.5032(6) 0.9144(4) 1.1105(4) 0.095(2) Uani 1 1 d . . .
O6 O 0.4371(4) 0.7532(4) 1.0033(3) 0.0764(11) Uani 1 1 d . . .
O7 O 0.3069(4) 0.4752(3) 0.4127(3) 0.0625(13) Uani 1 1 d . . .
O8 O 0.2638(4) 0.5099(4) 0.5580(3) 0.0764(11) Uani 1 1 d . . .
P1 P 0.21323(17) 0.81507(19) 0.64935(17) 0.0714(6) Uani 1 1 d . . .
P2 P 0.64720(19) 0.6211(2) 0.24816(14) 0.0781(7) Uani 1 1 d . . .
Ru1 Ru 0.75010(3) 0.90625(3) 0.71581(3) 0.02763(16) Uani 1 1 d . A .
O1' O 1.2412(11) 1.2353(10) 1.0485(10) 0.060(3) Uiso 0.35 1 d P A 2
O2' O 1.1971(15) 1.3404(15) 0.9931(12) 0.066(4) Uiso 0.35 1 d P A 2
C16' C 1.1790(19) 1.2528(15) 0.9994(14) 0.050(4) Uiso 0.35 1 d P A 2
C17' C 1.300(2) 1.4193(18) 1.0504(17) 0.075(6) Uiso 0.35 1 d P A 2
H17C H 1.3635 1.3889 1.0486 0.091 Uiso 0.35 1 calc PR A 2
H17D H 1.3189 1.4692 1.0236 0.091 Uiso 0.35 1 calc PR A 2
C18' C 1.286(3) 1.468(2) 1.146(2) 0.100(8) Uiso 0.35 1 d P A 2
H18D H 1.3567 1.5185 1.1847 0.150 Uiso 0.35 1 calc PR A 2
H18E H 1.2650 1.4177 1.1710 0.150 Uiso 0.35 1 calc PR A 2
H18F H 1.2266 1.5012 1.1475 0.150 Uiso 0.35 1 calc PR A 2

loop_
_atom_site_aniso_label
_atom_site_aniso_U_11
_atom_site_aniso_U_22
_atom_site_aniso_U_33
_atom_site_aniso_U_23
_atom_site_aniso_U_13
_atom_site_aniso_U_12
C1 0.043(3) 0.046(3) 0.031(3) 0.017(3) 0.013(2) 0.021(3)
C2 0.045(3) 0.052(4) 0.040(3) 0.016(3) 0.009(3) 0.025(3)
C3 0.051(3) 0.037(3) 0.040(3) 0.017(3) 0.002(3) 0.017(3)
C4 0.065(4) 0.052(4) 0.074(5) 0.031(4) 0.002(4) 0.028(3)
C5 0.047(3) 0.039(3) 0.036(3) 0.021(3) 0.009(2) 0.014(3)
C6 0.034(3) 0.037(3) 0.029(3) 0.014(2) 0.005(2) 0.009(2)
C7 0.034(3) 0.035(3) 0.033(3) 0.016(2) 0.013(2) 0.010(2)
C8 0.048(3) 0.045(3) 0.036(3) 0.024(3) 0.013(3) 0.012(3)
C9 0.047(3) 0.046(3) 0.038(3) 0.016(3) 0.017(3) 0.005(3)
C10 0.074(5) 0.076(5) 0.042(4) 0.024(3) 0.033(3) 0.016(4)
C11 0.048(3) 0.043(3) 0.051(4) 0.016(3) 0.024(3) 0.018(3)
C12 0.040(3) 0.036(3) 0.043(3) 0.014(3) 0.016(2) 0.017(2)
C13 0.056(4) 0.038(3) 0.035(3) 0.011(3) 0.015(3) 0.012(3)
C14 0.068(5) 0.038(4) 0.042(3) 0.006(3) 0.019(3) -0.003(3)
C15 0.059(4) 0.050(4) 0.043(4) -0.003(3) 0.019(3) -0.010(3)
C19 0.042(3) 0.072(5) 0.034(3) 0.006(3) 0.004(3) 0.010(3)
C20 0.035(3) 0.046(3) 0.025(3) 0.007(2) 0.004(2) 0.007(2)
C21 0.033(3) 0.055(4) 0.021(2) 0.012(2) 0.005(2) 0.013(2)
C22 0.040(3) 0.058(4) 0.029(3) 0.016(3) 0.003(2) 0.019(3)
C23 0.041(3) 0.079(5) 0.038(3) 0.033(3) 0.010(3) 0.030(3)
C24 0.056(4) 0.080(5) 0.058(4) 0.040(4) 0.013(4) 0.033(4)
C25 0.095(7) 0.127(9) 0.213(14) 0.110(10) -0.028(8) 0.046(7)
C26 0.119(9) 0.122(9) 0.195(12) 0.119(9) 0.051(8) 0.076(7)
C27 0.048(3) 0.046(3) 0.049(3) 0.027(3) 0.012(3) 0.019(3)
C28 0.043(3) 0.039(3) 0.031(3) 0.015(2) 0.002(2) 0.012(2)
C29 0.042(3) 0.034(3) 0.026(3) 0.009(2) 0.003(2) 0.013(2)
C30 0.053(3) 0.043(3) 0.025(3) 0.009(2) 0.011(2) 0.017(3)
C31 0.046(3) 0.062(4) 0.029(3) 0.018(3) 0.020(2) 0.021(3)
C32 0.072(5) 0.073(5) 0.033(3) 0.016(3) 0.018(3) 0.006(4)
C33 0.108(5) 0.084(5) 0.068(4) 0.007(3) 0.033(4) -0.049(4)
C34 0.227(18) 0.37(3) 0.223(17) 0.25(2) 0.151(15) 0.19(2)
C35 0.036(3) 0.055(4) 0.031(3) 0.014(3) 0.012(2) 0.003(3)
C36 0.035(3) 0.043(3) 0.027(3) 0.014(2) 0.009(2) 0.012(2)
C37 0.026(3) 0.039(3) 0.028(3) 0.015(2) 0.004(2) 0.010(2)
C38 0.039(3) 0.043(3) 0.032(3) 0.017(2) 0.006(2) 0.014(2)
C39 0.034(3) 0.032(3) 0.032(3) 0.012(2) -0.003(2) 0.010(2)
C40 0.043(3) 0.038(3) 0.042(3) 0.014(3) -0.007(3) 0.009(3)
C41 0.108(5) 0.084(5) 0.068(4) 0.007(3) 0.033(4) -0.049(4)
C42 0.061(6) 0.115(8) 0.135(10) 0.026(7) 0.013(6) -0.013(5)
C43 0.044(3) 0.035(3) 0.022(2) 0.011(2) 0.001(2) 0.011(2)
C44 0.039(3) 0.037(3) 0.023(2) 0.013(2) 0.007(2) 0.017(2)
C45 0.156(11) 0.078(7) 0.128(9) 0.065(7) -0.033(8) -0.014(7)
C46 0.174(14) 0.142(12) 0.193(15) 0.117(12) -0.023(12) -0.027(10)
F2 0.243(11) 0.101(6) 0.307(13) 0.009(7) 0.146(10) 0.044(6)
F4 0.163(7) 0.171(7) 0.154(6) 0.066(5) 0.062(5) 0.115(6)
F5 0.085(5) 0.269(10) 0.197(8) 0.103(8) 0.036(5) -0.039(6)
F6 0.069(3) 0.162(5) 0.136(5) 0.100(4) 0.038(3) 0.032(3)
F9 0.162(7) 0.195(9) 0.273(11) 0.161(9) -0.024(7) 0.019(6)
F10 0.201(8) 0.234(9) 0.058(4) 0.022(5) 0.016(4) 0.048(7)
F11 0.108(5) 0.145(6) 0.199(8) 0.052(5) 0.089(5) 0.050(4)
F12 0.087(4) 0.182(7) 0.156(6) 0.012(5) 0.046(4) 0.031(4)
N1 0.039(2) 0.034(2) 0.024(2) 0.0118(18) 0.0096(18) 0.0147(19)
N2 0.034(2) 0.029(2) 0.031(2) 0.0138(18) 0.0101(18) 0.0101(18)
N3 0.036(2) 0.034(2) 0.026(2) 0.0078(19) 0.0110(18) 0.0097(19)
N4 0.038(2) 0.041(3) 0.020(2) 0.0137(19) 0.0059(17) 0.015(2)
N5 0.037(2) 0.030(2) 0.026(2) 0.0115(18) 0.0076(18) 0.0107(18)
N6 0.027(2) 0.033(2) 0.022(2) 0.0107(18) 0.0023(16) 0.0134(17)
O1 0.067(5) 0.028(4) 0.084(6) 0.001(4) 0.003(4) 0.001(4)
O3 0.074(4) 0.112(4) 0.055(3) 0.035(3) -0.008(3) 0.048(3)
O4 0.070(4) 0.097(5) 0.129(5) 0.071(4) -0.013(3) 0.033(3)
O5 0.144(6) 0.085(4) 0.041(3) 0.016(3) 0.051(3) 0.011(4)
O6 0.076(2) 0.075(2) 0.0436(18) 0.0141(17) 0.0149(17) -0.0212(19)
O7 0.065(3) 0.056(3) 0.039(3) 0.011(2) -0.008(2) -0.009(2)
O8 0.076(2) 0.075(2) 0.0436(18) 0.0141(17) 0.0149(17) -0.0212(19)
P1 0.0554(11) 0.0976(16) 0.0914(15) 0.0624(14) 0.0321(11) 0.0309(11)
P2 0.0726(14) 0.0985(18) 0.0474(11) 0.0133(11) 0.0176(10) 0.0275(12)
Ru1 0.0311(2) 0.0306(2) 0.0210(2) 0.01039(17) 0.00478(15) 0.01002(17)

loop_
_atom_type_symbol
_atom_type_description
_atom_type_scat_dispersion_real
_atom_type_scat_dispersion_imag
_atom_type_scat_source
C C 0.0033 0.0016 'International Tables Vol C Tables 4.2.6.8 and 6.1.1.4'
H H 0.0000 0.0000 'International Tables Vol C Tables 4.2.6.8 and 6.1.1.4'
N N 0.0061 0.0033 'International Tables Vol C Tables 4.2.6.8 and 6.1.1.4'
O O 0.0106 0.0060 'International Tables Vol C Tables 4.2.6.8 and 6.1.1.4'
F F 0.0171 0.0103 'International Tables Vol C Tables 4.2.6.8 and 6.1.1.4'
P P 0.1023 0.0942 'International Tables Vol C Tables 4.2.6.8 and 6.1.1.4'
Ru Ru -1.2594 0.8363 'International Tables Vol C Tables 4.2.6.8 and 6.1.1.4'

loop_
_geom_angle_atom_site_label_1
_geom_angle_atom_site_label_2
_geom_angle_atom_site_label_3
_geom_angle
N1 C1 C2 123.1(5)
N1 C1 H1 118.4
C2 C1 H1 118.4
C1 C2 C3 119.8(5)
C1 C2 H2 120.1
C3 C2 H2 120.1
C5 C3 C2 117.3(5)
C5 C3 C4 120.8(6)
C2 C3 C4 121.9(6)
C3 C4 H4A 109.5
C3 C4 H4B 109.5
H4A C4 H4B 109.5
C3 C4 H4C 109.5
H4A C4 H4C 109.5
H4B C4 H4C 109.5
C6 C5 C3 120.4(5)
C6 C5 H5 119.8
C3 C5 H5 119.8
N1 C6 C5 121.6(5)
N1 C6 C7 114.8(4)
C5 C6 C7 123.6(5)
N2 C7 C8 120.9(5)
N2 C7 C6 114.8(4)
C8 C7 C6 124.2(5)
C7 C8 C9 121.3(5)
C7 C8 H8 119.3
C9 C8 H8 119.3
C8 C9 C11 116.7(5)
C8 C9 C10 121.4(6)
C11 C9 C10 121.9(6)
C9 C10 H10A 109.5
C9 C10 H10B 109.5
H10A C10 H10B 109.5
C9 C10 H10C 109.5
H10A C10 H10C 109.5
H10B C10 H10C 109.5
C12 C11 C9 120.5(5)
C12 C11 H11 119.7
C9 C11 H11 119.7
N2 C12 C11 121.8(5)
N2 C12 H12 119.1
C11 C12 H12 119.1
N3 C13 C14 122.9(6)
N3 C13 H13 118.6
C14 C13 H13 118.6
C13 C14 C15 119.9(6)
C13 C14 H14 120.0
C15 C14 H14 120.0
C19 C15 C14 117.7(6)
C19 C15 C16 132.3(9)
C14 C15 C16 110.0(8)
C19 C15 C16' 102.5(10)
C14 C15 C16' 139.6(10)
C16 C15 C16' 30.3(7)
O1 C16 O2 125.9(12)
O1 C16 C15 129.8(12)
O2 C16 C15 104.2(10)
C18 C17 O2 114.7(7)
C18 C17 H17A 108.6
O2 C17 H17A 108.6
C18 C17 H17B 108.6
O2 C17 H17B 108.6
H17A C17 H17B 107.6
C17 C18 H18A 109.5
C17 C18 H18B 109.5
H18A C18 H18B 109.5
C17 C18 H18C 109.5
H18A C18 H18C 109.5
H18B C18 H18C 109.5
C15 C19 C20 121.0(6)
C15 C19 H19 119.5
C20 C19 H19 119.5
N3 C20 C19 120.3(6)
N3 C20 C21 115.0(5)
C19 C20 C21 124.7(5)
N4 C21 C22 121.0(5)
N4 C21 C20 114.6(4)
C22 C21 C20 124.3(5)
C21 C22 C23 120.0(5)
C21 C22 H22 120.0
C23 C22 H22 120.0
C27 C23 C22 118.6(5)
C27 C23 C24 122.9(6)
C22 C23 C24 118.4(6)
O3 C24 O4 125.8(6)
O3 C24 C23 124.1(7)
O4 C24 C23 110.1(6)
C26 C25 O4 112.7(9)
C26 C25 H25A 109.1
O4 C25 H25A 109.1
C26 C25 H25B 109.1
O4 C25 H25B 109.1
H25A C25 H25B 107.8
C25 C26 H26A 109.5
C25 C26 H26B 109.5
H26A C26 H26B 109.5
C25 C26 H26C 109.5
H26A C26 H26C 109.5
H26B C26 H26C 109.5
C23 C27 C28 119.9(6)
C23 C27 H27 120.0
C28 C27 H27 120.0
N4 C28 C27 121.6(5)
N4 C28 H28 119.2
C27 C28 H28 119.2
N5 C29 C30 122.6(5)
N5 C29 H29 118.7
C30 C29 H29 118.7
C29 C30 C31 119.3(5)
C29 C30 H30 120.4
C31 C30 H30 120.4
C35 C31 C30 119.3(5)
C35 C31 C32 121.6(6)
C30 C31 C32 119.0(5)
O5 C32 O6 125.7(6)
O5 C32 C31 121.9(7)
O6 C32 C31 112.3(6)
C34 C33 O6 108.7(9)
C34 C33 H33A 109.9
O6 C33 H33A 109.9
C34 C33 H33B 110.0
O6 C33 H33B 110.0
H33A C33 H33B 108.3
C33 C34 H34A 109.5
C33 C34 H34B 109.5
H34A C34 H34B 109.5
C33 C34 H34C 109.5
H34A C34 H34C 109.5
H34B C34 H34C 109.5
C31 C35 C36 119.0(5)
C31 C35 H35 120.5
C36 C35 H35 120.5
N5 C36 C35 121.4(5)
N5 C36 C37 114.8(4)
C35 C36 C37 123.8(5)
N6 C37 C38 122.1(5)
N6 C37 C36 114.5(4)
C38 C37 C36 123.4(5)
C37 C38 C39 119.3(5)
C37 C38 H38 120.3
C39 C38 H38 120.3
C43 C39 C38 118.6(5)
C43 C39 C40 119.9(5)
C38 C39 C40 121.4(5)
O7 C40 O8 125.5(6)
O7 C40 C39 122.4(6)
O8 C40 C39 112.0(5)
C42 C41 O8 108.9(7)
C42 C41 H41A 109.9
O8 C41 H41A 109.9
C42 C41 H41B 109.9
O8 C41 H41B 109.9
H41A C41 H41B 108.3
C41 C42 H42A 109.5
C41 C42 H42B 109.5
H42A C42 H42B 109.5
C41 C42 H42C 109.5
H42A C42 H42C 109.5
H42B C42 H42C 109.5
C44 C43 C39 119.6(5)
C44 C43 H43 120.2
C39 C43 H43 120.2
N6 C44 C43 122.4(5)
N6 C44 H44 118.8
C43 C44 H44 118.8
N7 C45 C46 173.7(18)
C45 C46 H46A 109.5
C45 C46 H46B 109.5
H46A C46 H46B 109.5
C45 C46 H46C 109.5
H46A C46 H46C 109.5
H46B C46 H46C 109.5
C1 N1 C6 117.5(4)
C1 N1 Ru1 126.9(3)
C6 N1 Ru1 115.5(3)
C12 N2 C7 118.6(4)
C12 N2 Ru1 125.7(4)
C7 N2 Ru1 115.7(3)
C13 N3 C20 118.2(5)
C13 N3 Ru1 126.1(4)
C20 N3 Ru1 115.7(4)
C28 N4 C21 118.8(4)
C28 N4 Ru1 125.3(4)
C21 N4 Ru1 115.9(4)
C29 N5 C36 118.2(4)
C29 N5 Ru1 126.0(4)
C36 N5 Ru1 115.5(3)
C44 N6 C37 117.9(4)
C44 N6 Ru1 126.2(3)
C37 N6 Ru1 115.8(3)
C16 O2 C17 114.5(8)
C24 O4 C25 117.0(7)
C32 O6 C33 115.9(5)
C40 O8 C41 116.5(5)
F1 P1 F3' 148.1(9)
F1 P1 F2 75.9(9)
F3' P1 F2 76.7(9)
F1 P1 F5 82.3(7)
F3' P1 F5 85.2(7)
F2 P1 F5 97.3(6)
F1 P1 F4 103.7(9)
F3' P1 F4 104.7(8)
F2 P1 F4 176.1(6)
F5 P1 F4 86.5(5)
F1 P1 F6 97.0(7)
F3' P1 F6 96.9(6)
F2 P1 F6 85.5(5)
F5 P1 F6 176.9(5)
F4 P1 F6 90.8(4)
F1 P1 F3 178.7(9)
F3' P1 F3 30.6(6)
F2 P1 F3 103.0(8)
F5 P1 F3 97.2(6)
F4 P1 F3 77.5(6)
F6 P1 F3 83.6(5)
F1 P1 F1' 29.2(7)
F3' P1 F1' 177.2(7)
F2 P1 F1' 100.6(7)
F5 P1 F1' 94.2(5)
F4 P1 F1' 77.9(5)
F6 P1 F1' 83.8(4)
F3 P1 F1' 152.1(6)
F9 P2 F10 88.2(6)
F9 P2 F11 89.3(5)
F10 P2 F11 95.7(5)
F9 P2 F12 90.6(5)
F10 P2 F12 87.6(5)
F11 P2 F12 176.6(5)
F9 P2 F8' 113.1(7)
F10 P2 F8' 156.9(7)
F11 P2 F8' 93.3(6)
F12 P2 F8' 83.7(5)
F9 P2 F7 166.1(8)
F10 P2 F7 105.3(7)
F11 P2 F7 92.4(6)
F12 P2 F7 86.9(6)
F8' P2 F7 53.0(6)
F9 P2 F8 78.1(6)
F10 P2 F8 166.3(7)
F11 P2 F8 83.2(5)
F12 P2 F8 93.5(5)
F8' P2 F8 36.4(5)
F7 P2 F8 88.5(7)
F9 P2 F7' 160.6(9)
F10 P2 F7' 74.4(8)
F11 P2 F7' 84.1(7)
F12 P2 F7' 97.0(7)
F8' P2 F7' 85.5(8)
F7 P2 F7' 33.1(6)
F8 P2 F7' 119.0(8)
N4 Ru1 N5 87.86(16)
N4 Ru1 N6 96.79(16)
N5 Ru1 N6 78.96(16)
N4 Ru1 N1 172.28(17)
N5 Ru1 N1 98.05(16)
N6 Ru1 N1 89.25(16)
N4 Ru1 N3 78.69(17)
N5 Ru1 N3 95.92(16)
N6 Ru1 N3 173.37(16)
N1 Ru1 N3 95.68(17)
N4 Ru1 N2 96.07(16)
N5 Ru1 N2 173.67(16)
N6 Ru1 N2 95.62(16)
N1 Ru1 N2 78.49(16)
N3 Ru1 N2 89.72(16)
C16' O2' C17' 117.2(18)
O1' C16' O2' 124(2)
O1' C16' C15 135.9(18)
O2' C16' C15 99.8(17)
C18' C17' O2' 110(2)
C18' C17' H17C 109.8
O2' C17' H17C 109.8
C18' C17' H17D 109.8
O2' C17' H17D 109.8
H17C C17' H17D 108.2
C17' C18' H18D 109.5
C17' C18' H18E 109.5
H18D C18' H18E 109.5
C17' C18' H18F 109.5
H18D C18' H18F 109.5
H18E C18' H18F 109.5

loop_
_geom_bond_atom_site_label_1
_geom_bond_atom_site_label_2
_geom_bond_distance
C1 N1 1.341(7)
C1 C2 1.371(8)
C1 H1 0.9500
C2 C3 1.391(8)
C2 H2 0.9500
C3 C5 1.387(8)
C3 C4 1.505(8)
C4 H4A 0.9800
C4 H4B 0.9800
C4 H4C 0.9800
C5 C6 1.377(7)
C5 H5 0.9500
C6 N1 1.366(6)
C6 C7 1.471(7)
C7 N2 1.359(6)
C7 C8 1.374(7)
C8 C9 1.379(8)
C8 H8 0.9500
C9 C11 1.386(9)
C9 C10 1.504(8)
C10 H10A 0.9800
C10 H10B 0.9800
C10 H10C 0.9800
C11 C12 1.378(8)
C11 H11 0.9500
C12 N2 1.340(6)
C12 H12 0.9500
C13 N3 1.343(7)
C13 C14 1.363(9)
C13 H13 0.9500
C14 C15 1.372(11)
C14 H14 0.9500
C15 C19 1.369(10)
C15 C16 1.519(15)
C15 C16' 1.58(2)
C16 O1 1.160(15)
C16 O2 1.334(15)
C17 C18 1.428(15)
C17 O2 1.485(8)
C17 H17A 0.9900
C17 H17B 0.9900
C18 H18A 0.9800
C18 H18B 0.9800
C18 H18C 0.9800
C19 C20 1.389(8)
C19 H19 0.9500
C20 N3 1.354(7)
C20 C21 1.466(8)
C21 N4 1.369(7)
C21 C22 1.373(8)
C22 C23 1.375(9)
C22 H22 0.9500
C23 C27 1.374(9)
C23 C24 1.502(8)
C24 O3 1.187(9)
C24 O4 1.330(9)
C25 C26 1.336(14)
C25 O4 1.471(8)
C25 H25A 0.9900
C25 H25B 0.9900
C26 H26A 0.9800
C26 H26B 0.9800
C26 H26C 0.9800
C27 C28 1.378(8)
C27 H27 0.9500
C28 N4 1.337(7)
C28 H28 0.9500
C29 N5 1.355(6)
C29 C30 1.356(8)
C29 H29 0.9500
C30 C31 1.386(8)
C30 H30 0.9500
C31 C35 1.379(8)
C31 C32 1.506(8)
C32 O5 1.188(8)
C32 O6 1.314(9)
C33 C34 1.387(18)
C33 O6 1.491(10)
C33 H33A 0.9900
C33 H33B 0.9900
C34 H34A 0.9800
C34 H34B 0.9800
C34 H34C 0.9800
C35 C36 1.388(7)
C35 H35 0.9500
C36 N5 1.359(7)
C36 C37 1.479(7)
C37 N6 1.353(6)
C37 C38 1.380(7)
C38 C39 1.381(7)
C38 H38 0.9500
C39 C43 1.381(8)
C39 C40 1.499(7)
C40 O7 1.204(7)
C40 O8 1.310(8)
C41 C42 1.429(13)
C41 O8 1.457(9)
C41 H41A 0.9900
C41 H41B 0.9900
C42 H42A 0.9800
C42 H42B 0.9800
C42 H42C 0.9800
C43 C44 1.369(7)
C43 H43 0.9500
C44 N6 1.351(6)
C44 H44 0.9500
C45 N7 1.119(13)
C45 C46 1.448(15)
C46 H46A 0.9800
C46 H46B 0.9800
C46 H46C 0.9800
F1 P1 1.457(14)
F1' P1 1.689(10)
F2 P1 1.508(8)
F3 P1 1.649(13)
F3' P1 1.496(13)
F4 P1 1.566(7)
F5 P1 1.524(7)
F6 P1 1.580(5)
F7 P2 1.585(14)
F8 P2 1.592(11)
F7' P2 1.658(18)
F8' P2 1.574(13)
F9 P2 1.506(9)
F10 P2 1.519(7)
F11 P2 1.535(6)
F12 P2 1.563(6)
N1 Ru1 2.065(4)
N2 Ru1 2.076(4)
N3 Ru1 2.067(4)
N4 Ru1 2.050(4)
N5 Ru1 2.052(4)
N6 Ru1 2.058(4)
O1' C16' 1.19(2)
O2' C16' 1.33(3)
O2' C17' 1.46(3)
C17' C18' 1.41(3)
C17' H17C 0.9900
C17' H17D 0.9900
C18' H18D 0.9800
C18' H18E 0.9800
C18' H18F 0.9800
